data_8103707
loop_
_publ_author_name
'Kamiya, N.'
'Nishi, K.'
'Yokomori, Y.'

_publ_section_title
;
 Crystal structure of pollucite
;
_journal_name_full 'Zeitschrift fuer Kristallographie (149,1979-)'
_journal_page_first 584
_journal_page_last 590
_journal_volume 223
_journal_year 2008
_chemical_formula_sum 'Al14.3 Cs11.53 H9.1 Na2.53 O100.55 Si33.7'
_chemical_name_systematic 'Cs11.53 Na2.53 Al14.3 Si33.7 O96 (H2 O)4.55'
_space_group_IT_number 15
_symmetry_space_group_name_Hall '-C 2yc'
_symmetry_space_group_name_H-M 'C 1 2/c 1'
_cell_angle_alpha 90
_cell_angle_beta 125.26
_cell_angle_gamma 90
_cell_formula_units_Z 1
_cell_length_a 13.6788
_cell_length_b 19.3468
_cell_length_c 11.8476
_cell_volume 2560.150
_citation_journal_id_ASTM ZEKRDZ
_cod_data_source_file Kamiya_ZEKRDZ_2008_1647.cif
_cod_data_source_block H9.1Al14.3Cs11.53Na2.53O100.55Si33.7
_cod_original_cell_volume 2560.15
_cod_original_formula_sum 'H9.1 Al14.3 Cs11.53 Na2.53 O100.55 Si33.7'
_cod_database_code 8103707

loop_
_symmetry_equiv_pos_as_xyz
x,y,z
-x,y,-z+1/2
-x,-y,-z
x,-y,z-1/2
x+1/2,y+1/2,z
-x+1/2,y+1/2,-z+1/2
-x+1/2,-y+1/2,-z
x+1/2,-y+1/2,z-1/2

loop_
_atom_site_label
_atom_site_type_symbol
_atom_site_fract_x
_atom_site_fract_y
_atom_site_fract_z
_atom_site_occupancy
_atom_site_U_iso_or_equiv
O2 O-2 0.1003 0.0144 0.2617 1 0.0
Si6 Si+4 0 -0.0372 0.25 0.7021 0.0
Na2 Na+1 0.0641 0.187 0.6245 0.096 0.0
O15 O-2 0.11 0.1279 0.488 0.293 0.0
Na1 Na+1 0.3119 0.0622 0.6239 0.117 0.0
Al3 Al+3 0.1943 0.2314 0.2129 0.2979 0.0
Al5 Al+3 0.3378 -0.1249 0.4256 0.2979 0.0
O13 O-2 0.5 0.255 0.25 0.272 0.0
O6 O-2 0.1477 0.1765 0.0861 1 0.0
Cs1 Cs+1 0.5 0.25 0.25 0.748 0.0
O3 O-2 0.3118 0.0734 0.4144 1 0.0
Al2 Al+3 0.2315 0.0186 0.2873 0.2979 0.0
O8 O-2 0.4237 0.162 0.6145 1 0.0
Si5 Si+4 0.3378 -0.1249 0.4256 0.7021 0.0
Al1 Al+3 0.3938 0.1436 0.463 0.2979 0.0
Si1 Si+4 0.3938 0.1436 0.463 0.7021 0.0
Si4 Si+4 0.1809 0.1064 0.0374 0.7021 0.0
Al6 Al+3 0 -0.0372 0.25 0.2979 0.0
O12 O-2 0.278 -0.1925 0.3234 1 0.0
Na3 Na+1 0 0.1243 0.25 0.112 0.0
Cs2 Cs+1 0.5 0 0.25 0.72 0.0
Al4 Al+3 0.1809 0.1064 0.0374 0.2979 0.0
O10 O-2 0.2954 -0.1192 0.5294 1 0.0
Si7 Si+4 0 0.2872 0.25 0.7021 0.0
Si2 Si+4 0.2315 0.0186 0.2873 0.7021 0.0
Cs3 Cs+1 0.1254 0.1249 0.5002 0.707 0.0
Si3 Si+4 0.1943 0.2314 0.2129 0.7021 0.0
O9 O-2 -0.0589 -0.0879 0.1147 1 0.0
O7 O-2 0.2187 0.0429 0.1468 1 0.0
O14 O-2 0.5 -0.004 0.25 0.28 0.0
O5 O-2 0.3224 0.2073 0.3533 1 0.0
O11 O-2 0.484 -0.1309 0.5291 1 0.0
Na4 Na+1 0.5 0.1237 0.25 0.094 0.0
O4 O-2 0.0884 0.2354 0.238 1 0.0
Al7 Al+3 0 0.2872 0.25 0.2979 0.0
O1 O-2 0.2958 -0.0574 0.3243 1 0.0
